data_4509656
loop_
_publ_author_name
'Yang, Hongxun'
'Guo, Shengping'
'Tao, Jun'
'Lin, Jingxiang'
'Cao, Rong'

_publ_section_title
;
 Hydrothermal Syntheses, Crystal Structures, And Magnetic Properties of a
 Series of Complexes Constructed from Multinuclear Copper Clusters and
 Polyoxometalates
;
_journal_issue 11
_journal_name_full 'Crystal Growth &amp; Design'
_journal_page_first 4735
_journal_paper_doi 10.1021/cg9005983
_journal_volume 9
_journal_year 2009
_chemical_formula_sum 'C72 H60 Cu6 N12 O76 P4 W18'
_chemical_formula_weight 6123.74
_chemical_name_systematic
;
 ?
;
_space_group_IT_number 2
_symmetry_cell_setting triclinic
_symmetry_space_group_name_Hall '-P 1'
_symmetry_space_group_name_H-M 'P -1'
_atom_sites_solution_hydrogens geom
_atom_sites_solution_primary direct
_atom_sites_solution_secondary difmap
_audit_creation_method SHELXL-97
_cell_angle_alpha 80.594(10)
_cell_angle_beta 80.948(9)
_cell_angle_gamma 67.301(8)
_cell_formula_units_Z 2
_cell_length_a 14.368(3)
_cell_length_b 16.605(4)
_cell_length_c 26.351(7)
_cell_measurement_reflns_used 15015
_cell_measurement_temperature 293(2)
_cell_measurement_theta_max 27.4835
_cell_measurement_theta_min 3.0606
_cell_volume 5691(2)
_computing_cell_refinement 'CrystalClear (Rigaku/MSC Inc., 2005)'
_computing_data_collection 'CrystalClear (Rigaku/MSC Inc., 2005)'
_computing_data_reduction 'CrystalClear (Rigaku/MSC Inc., 2005)'
_computing_structure_refinement 'SHELXL-97 (Sheldrick, 1997)'
_computing_structure_solution
;
 ?
;
_diffrn_ambient_temperature 293(2)
_diffrn_detector_area_resol_mean 28.5714
_diffrn_measured_fraction_theta_full 0.976
_diffrn_measured_fraction_theta_max 0.976
_diffrn_measurement_device_type 'Mercuy70 (2*2 bin mode)'
_diffrn_measurement_method CCD_Profile_fitting
_diffrn_radiation_monochromator graphite
_diffrn_radiation_source 'fine-focus sealed tube'
_diffrn_radiation_type MoK\a
_diffrn_radiation_wavelength 0.71073
_diffrn_reflns_av_R_equivalents 0.0505
_diffrn_reflns_av_sigmaI/netI 0.0791
_diffrn_reflns_limit_h_max 18
_diffrn_reflns_limit_h_min -18
_diffrn_reflns_limit_k_max 20
_diffrn_reflns_limit_k_min -21
_diffrn_reflns_limit_l_max 34
_diffrn_reflns_limit_l_min -34
_diffrn_reflns_number 43948
_diffrn_reflns_theta_full 27.39
_diffrn_reflns_theta_max 27.39
_diffrn_reflns_theta_min 2.04
_exptl_absorpt_coefficient_mu 19.367
_exptl_absorpt_correction_T_max 0.212
_exptl_absorpt_correction_T_min 0.042
_exptl_absorpt_correction_type multi-scan
_exptl_crystal_colour blue
_exptl_crystal_density_diffrn 3.574
_exptl_crystal_density_method 'not measured'
_exptl_crystal_description Prism
_exptl_crystal_F_000 5500
_exptl_crystal_size_max 0.20
_exptl_crystal_size_mid 0.15
_exptl_crystal_size_min 0.08
_refine_diff_density_max 5.145
_refine_diff_density_min -5.378
_refine_diff_density_rms 0.667
_refine_ls_extinction_coef 0.00000(2)
_refine_ls_extinction_expression Fc^*^=kFc[1+0.001xFc^2^\l^3^/sin(2\q)]^-1/4^
_refine_ls_extinction_method SHELXL
_refine_ls_goodness_of_fit_ref 1.038
_refine_ls_hydrogen_treatment mixed
_refine_ls_matrix_type full
_refine_ls_number_parameters 1420
_refine_ls_number_reflns 25625
_refine_ls_number_restraints 18
_refine_ls_restrained_S_all 1.045
_refine_ls_R_factor_all 0.0811
_refine_ls_R_factor_gt 0.0663
_refine_ls_shift/su_max 0.056
_refine_ls_shift/su_mean 0.011
_refine_ls_structure_factor_coef Fsqd
_refine_ls_weighting_details 'calc w=1/[\s^2^(Fo^2^)+(0.1109P)^2^+448.7601P] where P=(Fo^2^+2Fc^2^)/3'
_refine_ls_weighting_scheme calc
_refine_ls_wR_factor_gt 0.1543
_refine_ls_wR_factor_ref 0.1724
_reflns_number_gt 19696
_reflns_number_total 25625
_reflns_threshold_expression >2sigma(I)
_cod_data_source_file cg9005983sup1.cif
_cod_data_source_block 2
_cod_depositor_comments
;
The following automatic conversions were performed:

'_symmetry_cell_setting' value 'Triclinic' changed to 'triclinic'
according to /home/saulius/struct/CIF-dictionaries/cif_core.dic
dictionary named 'cif_core.dic' version 2.4.2 from
2011-04-26.

'_exptl_absorpt_correction_type' value 'Multi-scan'
changed to 'multi-scan' according to
/home/saulius/struct/CIF-dictionaries/cif_core.dic dictionary named
'cif_core.dic' version 2.4.2 from 2011-04-26.

Automatic conversion script
Id: cif_fix_values 1891 2012-01-12 08:04:46Z andrius 
;
_cod_original_sg_symbol_H-M P-1
_cod_database_code 4509656

loop_
_symmetry_equiv_pos_as_xyz
'x, y, z'
'-x, -y, -z'

loop_
_atom_site_label
_atom_site_type_symbol
_atom_site_fract_x
_atom_site_fract_y
_atom_site_fract_z
_atom_site_U_iso_or_equiv
_atom_site_adp_type
_atom_site_occupancy
_atom_site_symmetry_multiplicity
_atom_site_calc_flag
_atom_site_refinement_flags
W1 W 0.49707(6) 0.42854(5) 0.26896(3) 0.01250(17) Uani 1 1 d .
W2 W 0.69894(6) 0.49746(5) 0.19335(3) 0.01299(17) Uani 1 1 d .
W3 W 0.97837(6) 0.21575(5) 0.12752(3) 0.01239(17) Uani 1 1 d .
W4 W 0.61494(6) 0.55135(5) 0.32874(3) 0.01242(17) Uani 1 1 d .
W5 W 0.68223(6) 0.39186(5) 0.42953(3) 0.01270(17) Uani 1 1 d .
W6 W 0.73340(6) 0.32604(5) 0.10560(3) 0.01311(17) Uani 1 1 d .
W7 W 0.54821(6) 0.28010(5) 0.37404(3) 0.01174(17) Uani 1 1 d .
W8 W 0.86274(6) 0.44993(5) 0.35024(3) 0.01273(17) Uani 1 1 d .
W9 W 1.04270(6) 0.04917(5) 0.24026(3) 0.01479(18) Uani 1 1 d .
W10 W 0.81546(6) 0.16095(5) 0.40155(3) 0.01352(17) Uani 1 1 d .
W11 W 0.94360(6) 0.38498(5) 0.21628(3) 0.01205(17) Uani 1 1 d .
W12 W 0.53304(6) 0.25612(6) 0.18237(3) 0.01488(18) Uani 1 1 d .
W13 W 0.59001(6) 0.10701(5) 0.28671(3) 0.01410(17) Uani 1 1 d .
W14 W 1.00275(6) 0.21709(5) 0.33003(3) 0.01356(17) Uani 1 1 d .
W15 W 0.72502(6) 0.10620(5) 0.09469(3) 0.01574(18) Uani 1 1 d .
W16 W 0.85836(7) -0.01019(5) 0.31308(3) 0.01621(18) Uani 1 1 d .
W17 W 0.96652(6) -0.00325(6) 0.12468(3) 0.01666(18) Uani 1 1 d .
W18 W 0.77175(7) -0.05026(6) 0.19756(3) 0.01774(19) Uani 1 1 d .
Cu1 Cu 0.57352(18) 0.11688(15) -0.01830(9) 0.0127(5) Uani 1 1 d .
Cu2 Cu 0.14720(19) 0.19943(16) -0.00837(10) 0.0165(5) Uani 1 1 d .
Cu3 Cu 0.48778(19) 0.00510(16) 0.09256(9) 0.0149(5) Uani 1 1 d .
Cu4 Cu 1.05585(18) 0.51325(16) 0.40452(9) 0.0145(5) Uani 1 1 d .
Cu5 Cu 1.33284(19) 0.27596(16) 0.53759(10) 0.0171(5) Uani 1 1 d .
Cu6 Cu 0.91804(19) 0.40399(16) 0.49298(10) 0.0159(5) Uani 1 1 d .
P2 P 0.7898(4) 0.1529(3) 0.20651(18) 0.0083(9) Uani 1 1 d .
P1 P 0.7500(3) 0.3331(3) 0.29994(17) 0.0076(9) Uani 1 1 d .
P3 P 0.3746(4) 0.0871(3) 0.00324(19) 0.0124(10) Uani 1 1 d .
P4 P 1.1138(4) 0.3974(3) 0.5093(2) 0.0136(10) Uani 1 1 d .
C1 C -0.192(2) 0.3284(19) -0.0523(11) 0.040(6) Uiso 1 1 d .
H1 H -0.2592 0.3571 -0.0619 0.048 Uiso 1 1 calc R
C2 C -0.1582(19) 0.239(2) -0.0352(9) 0.034(6) Uani 1 1 d .
H2 H -0.1997 0.2059 -0.0340 0.041 Uiso 1 1 calc R
C3 C -0.0621(19) 0.2010(17) -0.0200(9) 0.028(5) Uiso 1 1 d .
H3 H -0.0383 0.1404 -0.0072 0.033 Uiso 1 1 calc R
C4 C -0.131(2) 0.3772(17) -0.0557(10) 0.031(5) Uiso 1 1 d .
C5 C -0.0360(18) 0.3336(15) -0.0397(9) 0.024(5) Uiso 1 1 d .
C6 C -0.159(2) 0.467(2) -0.0747(12) 0.044(7) Uiso 1 1 d .
H6 H -0.2254 0.4972 -0.0851 0.053 Uiso 1 1 calc R
C7 C -0.096(2) 0.5111(19) -0.0788(11) 0.035(6) Uiso 1 1 d .
H7 H -0.1184 0.5719 -0.0910 0.042 Uiso 1 1 calc R
C8 C 0.011(2) 0.4642(16) -0.0640(9) 0.032(6) Uani 1 1 d .
C9 C 0.0361(16) 0.3773(14) -0.0428(8) 0.018(4) Uiso 1 1 d .
C10 C 0.081(3) 0.5034(18) -0.0669(9) 0.045(8) Uani 1 1 d .
H10 H 0.0646 0.5635 -0.0801 0.054 Uiso 1 1 calc R
C11 C 0.176(2) 0.4551(18) -0.0505(10) 0.033(6) Uiso 1 1 d .
H11 H 0.2248 0.4811 -0.0525 0.040 Uiso 1 1 calc R
C12 C 0.1977(17) 0.3665(14) -0.0307(8) 0.018(4) Uani 1 1 d .
H12 H 0.2630 0.3324 -0.0198 0.022 Uiso 1 1 calc R
C13 C 0.3132(16) 0.1676(14) 0.1302(8) 0.017(4) Uiso 1 1 d .
H13 H 0.3096 0.1942 0.0954 0.021 Uiso 1 1 calc R
C14 C 0.2479(16) 0.2147(14) 0.1689(8) 0.016(4) Uani 1 1 d .
H14 H 0.2030 0.2733 0.1605 0.020 Uiso 1 1 calc R
C15 C 0.2477(16) 0.1764(14) 0.2204(8) 0.017(4) Uiso 1 1 d .
H15 H 0.2025 0.2080 0.2470 0.020 Uiso 1 1 calc R
C16 C 0.3168(15) 0.0891(13) 0.2317(8) 0.016(4) Uiso 1 1 d .
C17 C 0.3207(19) 0.0423(16) 0.2822(10) 0.027(5) Uiso 1 1 d .
H17 H 0.2809 0.0716 0.3109 0.033 Uiso 1 1 calc R
C18 C 0.3808(16) -0.0438(14) 0.2896(8) 0.019(4) Uiso 1 1 d .
H18 H 0.3807 -0.0747 0.3233 0.023 Uiso 1 1 calc R
C19 C 0.445(2) -0.0894(17) 0.2470(10) 0.032(6) Uiso 1 1 d .
C20 C 0.5067(18) -0.1782(16) 0.2499(10) 0.028(5) Uiso 1 1 d .
H20 H 0.5075 -0.2130 0.2824 0.033 Uiso 1 1 calc R
C21 C 0.5679(19) -0.2188(17) 0.2071(9) 0.028(5) Uiso 1 1 d .
H21 H 0.6093 -0.2795 0.2101 0.033 Uiso 1 1 calc R
C22 C 0.5647(18) -0.1666(15) 0.1612(9) 0.026(5) Uiso 1 1 d .
H22 H 0.6052 -0.1923 0.1316 0.031 Uiso 1 1 calc R
C23 C 0.4451(17) -0.0436(14) 0.1993(8) 0.019(4) Uani 1 1 d .
C24 C 0.3815(16) 0.0480(14) 0.1907(8) 0.018(4) Uiso 1 1 d .
C25 C 0.4586(15) 0.2791(13) 0.0348(8) 0.015(4) Uiso 1 1 d .
H25 H 0.4450 0.2415 0.0637 0.018 Uiso 1 1 calc R
C26 C 0.4227(17) 0.3685(15) 0.0382(9) 0.022(4) Uiso 1 1 d .
H26 H 0.3851 0.3918 0.0690 0.026 Uiso 1 1 calc R
C27 C 0.4431(18) 0.4249(16) -0.0051(9) 0.027(5) Uani 1 1 d .
H27 H 0.4188 0.4865 -0.0039 0.033 Uiso 1 1 calc R
C28 C 0.4991(17) 0.3883(15) -0.0493(8) 0.022(5) Uani 1 1 d .
C29 C 0.5247(19) 0.4398(14) -0.0956(9) 0.025(5) Uani 1 1 d .
H29 H 0.4974 0.5020 -0.0970 0.030 Uiso 1 1 calc R
C30 C 0.5854(17) 0.4027(15) -0.1364(9) 0.024(5) Uiso 1 1 d .
H30 H 0.6029 0.4384 -0.1653 0.029 Uiso 1 1 calc R
C31 C 0.6246(18) 0.3068(14) -0.1363(8) 0.020(4) Uani 1 1 d .
C32 C 0.6926(19) 0.2597(16) -0.1763(10) 0.029(5) Uiso 1 1 d .
H32 H 0.7147 0.2902 -0.2065 0.034 Uiso 1 1 calc R
C33 C 0.726(2) 0.1694(15) -0.1705(8) 0.027(5) Uani 1 1 d .
H33 H 0.7679 0.1378 -0.1979 0.033 Uiso 1 1 calc R
C34 C 0.6991(18) 0.1238(16) -0.1253(9) 0.026(5) Uiso 1 1 d .
H34 H 0.7286 0.0615 -0.1209 0.031 Uiso 1 1 calc R
C35 C 0.5981(15) 0.2561(13) -0.0915(8) 0.015(4) Uiso 1 1 d .
C36 C 0.5359(15) 0.2975(14) -0.0489(8) 0.016(4) Uani 1 1 d .
C37 C 1.004(2) 0.6857(17) 0.3355(10) 0.032(6) Uiso 1 1 d .
H37 H 0.9647 0.7144 0.3645 0.038 Uiso 1 1 calc R
C38 C 1.0025(19) 0.7329(17) 0.2858(10) 0.029(5) Uiso 1 1 d .
H38 H 0.9663 0.7946 0.2820 0.035 Uiso 1 1 calc R
C39 C 1.053(2) 0.691(2) 0.2425(12) 0.042(7) Uiso 1 1 d .
H39 H 1.0473 0.7222 0.2089 0.051 Uiso 1 1 calc R
C40 C 1.1108(16) 0.6020(15) 0.2495(8) 0.020(4) Uani 1 1 d .
C41 C 1.167(2) 0.5484(17) 0.2076(10) 0.031(6) Uani 1 1 d .
H41 H 1.1641 0.5753 0.1729 0.037 Uiso 1 1 calc R
C42 C 1.2238(17) 0.4612(16) 0.2169(8) 0.023(5) Uani 1 1 d .
H42 H 1.2629 0.4291 0.1892 0.028 Uiso 1 1 calc R
C43 C 1.2242(15) 0.4172(14) 0.2698(8) 0.018(4) Uani 1 1 d .
C44 C 1.2809(17) 0.3302(15) 0.2821(9) 0.022(4) Uiso 1 1 d .
H44 H 1.3210 0.2958 0.2554 0.026 Uiso 1 1 calc R
C45 C 1.2808(16) 0.2921(14) 0.3323(9) 0.022(5) Uani 1 1 d .
H45 H 1.3213 0.2321 0.3408 0.027 Uiso 1 1 calc R
C46 C 1.2184(16) 0.3445(16) 0.3714(9) 0.023(5) Uani 1 1 d .
H46 H 1.2136 0.3182 0.4061 0.027 Uiso 1 1 calc R
C47 C 1.1716(15) 0.4667(13) 0.3098(8) 0.015(4) Uiso 1 1 d .
C48 C 1.1147(16) 0.5586(14) 0.3001(8) 0.019(4) Uiso 1 1 d .
C49 C 1.5531(16) 0.2549(16) 0.5433(10) 0.025(5) Uani 1 1 d .
H49 H 1.5337 0.3168 0.5362 0.030 Uiso 1 1 calc R
C50 C 1.653(2) 0.2041(17) 0.5491(10) 0.030(5) Uiso 1 1 d .
H50 H 1.7012 0.2317 0.5452 0.036 Uiso 1 1 calc R
C51 C 1.6859(18) 0.1128(16) 0.5607(8) 0.024(5) Uani 1 1 d .
H51 H 1.7545 0.0784 0.5662 0.029 Uiso 1 1 calc R
C52 C 1.6137(17) 0.0737(14) 0.5638(9) 0.021(4) Uiso 1 1 d .
C53 C 1.6353(15) -0.0187(14) 0.5731(9) 0.020(4) Uani 1 1 d .
H53 H 1.7016 -0.0574 0.5804 0.024 Uiso 1 1 calc R
C54 C 1.5634(17) -0.0530(15) 0.5719(8) 0.022(5) Uani 1 1 d .
H54 H 1.5809 -0.1149 0.5763 0.027 Uiso 1 1 calc R
C55 C 1.4629(15) 0.0036(13) 0.5639(8) 0.014(4) Uiso 1 1 d .
C56 C 1.3817(17) -0.0273(14) 0.5619(8) 0.021(4) Uani 1 1 d .
H56 H 1.3941 -0.0884 0.5661 0.025 Uiso 1 1 calc R
C57 C 1.2860(17) 0.0340(14) 0.5536(8) 0.020(4) Uiso 1 1 d .
H57 H 1.2315 0.0156 0.5526 0.024 Uiso 1 1 calc R
C58 C 1.2705(16) 0.1224(13) 0.5470(8) 0.016(4) Uiso 1 1 d .
H58 H 1.2039 0.1637 0.5424 0.019 Uiso 1 1 calc R
C59 C 1.4361(16) 0.0938(14) 0.5557(8) 0.019(4) Uiso 1 1 d .
C60 C 1.5135(16) 0.1286(14) 0.5551(8) 0.017(4) Uiso 1 1 d .
C61 C 0.7381(19) 0.4451(17) 0.5788(9) 0.028(5) Uani 1 1 d .
H61 H 0.7176 0.5053 0.5653 0.033 Uiso 1 1 calc R
C62 C 0.685(2) 0.4219(18) 0.6240(11) 0.036(6) Uiso 1 1 d .
H62 H 0.6298 0.4650 0.6411 0.043 Uiso 1 1 calc R
C63 C 0.716(2) 0.331(2) 0.6437(10) 0.045(8) Uani 1 1 d .
H63 H 0.6814 0.3127 0.6740 0.054 Uiso 1 1 calc R
C64 C 0.8007(19) 0.2701(19) 0.6175(9) 0.031(6) Uani 1 1 d .
C65 C 0.834(2) 0.1768(18) 0.6332(10) 0.035(6) Uani 1 1 d .
H65 H 0.8043 0.1555 0.6645 0.041 Uiso 1 1 calc R
C66 C 0.911(2) 0.1165(18) 0.6027(11) 0.035(6) Uani 1 1 d .
H66 H 0.9333 0.0553 0.6137 0.042 Uiso 1 1 calc R
C67 C 0.955(2) 0.1483(17) 0.5553(9) 0.028(5) Uani 1 1 d .
C68 C 1.026(2) 0.0937(18) 0.5227(10) 0.033(6) Uiso 1 1 d .
H68 H 1.0456 0.0318 0.5301 0.040 Uiso 1 1 calc R
C69 C 1.072(2) 0.1297(17) 0.4775(10) 0.032(6) Uiso 1 1 d .
H69 H 1.1226 0.0926 0.4548 0.039 Uiso 1 1 calc R
C70 C 1.0411(16) 0.2205(13) 0.4676(8) 0.017(4) Uiso 1 1 d .
H70 H 1.0715 0.2455 0.4379 0.020 Uiso 1 1 calc R
C71 C 0.9249(16) 0.2373(14) 0.5409(8) 0.018(4) Uiso 1 1 d .
C72 C 0.8449(17) 0.3004(15) 0.5722(9) 0.023(5) Uani 1 1 d .
N1 N 0.1280(16) 0.3282(12) -0.0266(7) 0.023(4) Uani 1 1 d .
N2 N 0.0005(14) 0.2450(13) -0.0224(7) 0.022(4) Uani 1 1 d .
N3 N 0.5115(13) 0.2437(11) -0.0079(7) 0.016(3) Uani 1 1 d .
N4 N 0.6315(13) 0.1666(12) -0.0870(7) 0.018(4) Uani 1 1 d .
N5 N 0.5075(13) -0.0814(11) 0.1559(7) 0.016(3) Uani 1 1 d .
N6 N 0.3817(14) 0.0856(12) 0.1399(7) 0.018(4) Uani 1 1 d .
N7 N 1.0613(14) 0.6011(12) 0.3414(7) 0.017(4) Uani 1 1 d .
N8 N 1.1671(14) 0.4291(12) 0.3602(7) 0.019(4) Uani 1 1 d .
N9 N 1.4815(14) 0.2197(12) 0.5473(7) 0.019(4) Uani 1 1 d .
N10 N 1.3430(12) 0.1523(11) 0.5467(7) 0.016(3) Uani 1 1 d .
N11 N 0.8162(13) 0.3870(11) 0.5537(6) 0.015(3) Uani 1 1 d .
N12 N 0.9697(14) 0.2732(11) 0.4988(7) 0.017(4) Uani 1 1 d .
O1 O 0.6744(11) 0.1050(10) 0.0386(6) 0.019(3) Uani 1 1 d .
O2 O 1.0855(11) 0.2195(10) 0.0881(6) 0.021(3) Uani 1 1 d .
O1W O 0.352(2) 0.1425(16) 0.6817(10) 0.059(6) Uiso 1 1 d D
O3 O 0.9390(11) 0.4951(11) 0.3686(5) 0.021(3) Uani 1 1 d .
O2W O 0.1988(14) 0.1832(13) -0.0932(7) 0.034(4) Uani 1 1 d D
O4 O 0.7558(12) -0.1492(10) 0.2091(6) 0.022(3) Uani 1 1 d .
O3W O 0.1550(13) 0.0738(11) 0.0064(8) 0.032(4) Uani 1 1 d D
O5 O 0.5202(12) 0.0484(10) 0.3217(6) 0.021(3) Uani 1 1 d .
O4W O 1.2610(15) 0.2942(11) 0.6185(7) 0.037(5) Uani 1 1 d D
O58 O 0.5368(11) 0.6589(9) 0.3320(5) 0.015(3) Uani 1 1 d .
O7 O 0.8385(11) 0.4840(9) 0.1853(5) 0.016(3) Uiso 1 1 d .
O5W O 1.3378(11) 0.3957(11) 0.5282(6) 0.023(3) Uani 1 1 d D
O45 O 0.8037(10) 0.0823(9) 0.1691(5) 0.013(3) Uani 1 1 d .
O8 O 0.5004(10) 0.3400(10) 0.2337(5) 0.016(3) Uani 1 1 d .
O9 O 1.0459(13) 0.4129(10) 0.1952(7) 0.028(4) Uani 1 1 d .
O10 O 0.6878(11) 0.3880(11) 0.0506(6) 0.025(3) Uani 1 1 d .
O11 O 0.6038(10) 0.1676(9) 0.1386(5) 0.015(3) Uani 1 1 d .
O12 O 0.7153(10) 0.0499(9) 0.3162(5) 0.014(3) Uani 1 1 d .
O13 O 0.8727(12) -0.1016(9) 0.3569(6) 0.020(3) Uani 1 1 d .
O14 O 0.7470(10) 0.2125(9) 0.0830(5) 0.015(3) Uiso 1 1 d .
O15 O 0.9978(11) -0.0319(9) 0.2900(6) 0.019(3) Uani 1 1 d .
O16 O 0.6587(12) 0.0221(10) 0.2338(6) 0.023(3) Uani 1 1 d .
O17 O 0.6811(11) 0.1915(9) 0.3898(5) 0.016(3) Uiso 1 1 d .
O18 O 1.0186(11) -0.0073(9) 0.1867(5) 0.016(3) Uani 1 1 d .
O19 O 0.5292(11) 0.5012(10) 0.3119(5) 0.016(3) Uani 1 1 d .
O20 O 0.3818(11) 0.5080(9) 0.2566(5) 0.020(3) Uani 1 1 d .
O21 O 0.8276(11) 0.2470(9) 0.3216(5) 0.016(3) Uiso 1 1 d .
O22 O 1.1239(11) 0.1908(9) 0.3447(6) 0.016(3) Uani 1 1 d .
O23 O 0.7324(11) 0.4124(9) 0.1426(6) 0.017(3) Uani 1 1 d .
O24 O 0.4687(10) 0.2520(9) 0.4229(5) 0.014(3) Uani 1 1 d .
O25 O 0.7864(10) 0.3663(8) 0.2459(5) 0.009(2) Uiso 1 1 d .
O26 O 0.5821(11) 0.3561(9) 0.4079(6) 0.020(3) Uani 1 1 d .
O27 O 1.1709(12) -0.0072(10) 0.2375(6) 0.020(3) Uani 1 1 d .
O28 O 0.8204(12) 0.1006(11) 0.4613(6) 0.022(3) Uani 1 1 d .
O29 O 0.5846(13) 0.4616(10) 0.2174(6) 0.024(3) Uani 1 1 d .
O30 O 0.6805(11) 0.1846(9) 0.2289(5) 0.015(3) Uani 1 1 d .
O31 O 0.8752(10) 0.2910(9) 0.0855(5) 0.015(3) Uani 1 1 d .
O32 O 0.8432(11) -0.0564(10) 0.2539(6) 0.021(3) Uani 1 1 d .
O33 O 1.0261(11) 0.1199(10) 0.2930(5) 0.017(3) Uani 1 1 d .
O34 O 0.8179(10) 0.2268(9) 0.1729(5) 0.011(3) Uani 1 1 d .
O35 O 0.4198(11) 0.3040(10) 0.1544(6) 0.018(3) Uiso 1 1 d .
O36 O 0.9527(10) 0.3150(9) 0.1661(5) 0.014(3) Uani 1 1 d .
O37 O 0.6127(11) 0.3199(9) 0.1456(6) 0.017(3) Uiso 1 1 d .
O38 O 0.8556(12) 0.0675(9) 0.3605(5) 0.018(3) Uani 1 1 d .
O39 O 0.7712(10) 0.2755(9) 0.4275(5) 0.013(3) Uiso 1 1 d .
O40 O 1.0303(11) 0.1459(10) 0.1901(6) 0.020(3) Uani 1 1 d .
O41 O 0.7316(10) 0.4051(8) 0.3374(5) 0.010(3) Uani 1 1 d .
O42 O 0.9513(11) 0.1591(10) 0.3909(6) 0.019(3) Uani 1 1 d .
O43 O 0.9416(11) 0.3269(9) 0.3586(5) 0.014(3) Uani 1 1 d .
O44 O 0.4556(10) 0.3724(9) 0.3354(5) 0.012(3) Uiso 1 1 d .
O46 O 0.6725(11) 0.5493(9) 0.2555(5) 0.016(3) Uani 1 1 d .
O47 O 0.5522(10) 0.2001(9) 0.3270(5) 0.012(3) Uiso 1 1 d .
O48 O 0.6478(12) 0.3983(11) 0.4941(6) 0.023(3) Uani 1 1 d .
O49 O 1.0006(11) 0.2834(10) 0.2635(5) 0.019(3) Uani 1 1 d .
O50 O 0.6455(10) 0.3248(9) 0.3002(5) 0.011(3) Uani 1 1 d .
O51 O 0.4995(11) 0.1759(10) 0.2368(6) 0.021(3) Uani 1 1 d .
O52 O 0.6510(10) 0.5910(9) 0.1526(5) 0.013(3) Uiso 1 1 d .
O53 O 0.9003(12) 0.4478(10) 0.2791(6) 0.021(3) Uani 1 1 d .
O54 O 0.9751(11) 0.1143(9) 0.1067(6) 0.018(3) Uani 1 1 d .
O55 O 0.8623(11) 0.1068(9) 0.2489(6) 0.017(3) Uani 1 1 d .
O56 O 1.0678(11) -0.0649(10) 0.0875(6) 0.021(3) Uani 1 1 d .
O57 O 0.6031(10) 0.5098(8) 0.4009(5) 0.011(3) Uiso 1 1 d .
O6 O 0.7463(10) 0.5551(9) 0.3407(5) 0.014(3) Uiso 1 1 d .
O59 O 0.7986(14) 0.4107(12) 0.4025(7) 0.032(4) Uiso 1 1 d .
O60 O 0.7149(11) -0.0038(9) 0.1339(5) 0.016(3) Uiso 1 1 d .
O61 O 0.9023(12) -0.0693(11) 0.1616(6) 0.025(3) Uiso 1 1 d .
O62 O 0.8657(11) 0.0377(10) 0.0754(6) 0.019(3) Uiso 1 1 d .
O63 O 0.4626(10) 0.0913(9) 0.0307(5) 0.014(3) Uani 1 1 d .
O64 O 0.4101(11) 0.0825(10) -0.0539(6) 0.020(3) Uani 1 1 d .
O65 O 0.2818(10) 0.1694(9) 0.0125(5) 0.011(3) Uani 1 1 d .
O66 O 0.3523(11) 0.0043(9) 0.0312(6) 0.017(3) Uani 1 1 d .
O67 O 0.9631(11) 0.6089(9) 0.4429(5) 0.016(3) Uani 1 1 d .
O68 O 1.0521(10) 0.4171(9) 0.4608(5) 0.013(3) Uiso 1 1 d .
O69 O 1.1512(11) 0.4729(9) 0.5095(6) 0.018(3) Uani 1 1 d .
O70 O 1.2056(10) 0.3121(9) 0.5055(6) 0.016(3) Uani 1 1 d .
O6W O 0.128(3) 0.336(3) -0.1663(15) 0.091(11) Uiso 1 1 d D
H1WB H 0.34(3) 0.18(2) 0.706(14) 0.127 Uiso 1 1 d D
H1WA H 0.30(3) 0.17(2) 0.663(14) 0.127 Uiso 1 1 d D
H2WA H 0.138(14) 0.22(3) -0.10(2) 0.127 Uiso 1 1 d D
H2WB H 0.25(3) 0.19(3) -0.116(14) 0.127 Uiso 1 1 d D
H3WA H 0.20(2) 0.04(3) 0.026(13) 0.127 Uiso 1 1 d D
H3WB H 0.17(3) 0.05(3) -0.022(11) 0.127 Uiso 1 1 d D
H4WA H 1.29(2) 0.25(2) 0.640(12) 0.127 Uiso 1 1 d D
H4WB H 1.202(16) 0.32(3) 0.633(14) 0.127 Uiso 1 1 d D
H5WA H 1.34(2) 0.40(3) 0.4956(17) 0.127 Uiso 1 1 d D
H5WB H 1.392(18) 0.40(3) 0.535(12) 0.127 Uiso 1 1 d D
H6WB H 0.14(2) 0.34(3) -0.203(6) 0.127 Uiso 1 1 d D
H6WA H 0.195(6) 0.33(3) -0.157(15) 0.127 Uiso 1 1 d D

loop_
_atom_site_aniso_label
_atom_site_aniso_U_11
_atom_site_aniso_U_22
_atom_site_aniso_U_33
_atom_site_aniso_U_23
_atom_site_aniso_U_13
_atom_site_aniso_U_12
W1 0.0102(4) 0.0174(4) 0.0125(4) -0.0035(3) -0.0004(3) -0.0075(3)
W2 0.0136(4) 0.0140(4) 0.0129(4) -0.0020(3) 0.0021(3) -0.0079(3)
W3 0.0092(4) 0.0169(4) 0.0110(4) -0.0033(3) 0.0013(3) -0.0049(3)
W4 0.0129(4) 0.0133(4) 0.0128(4) -0.0022(3) -0.0013(3) -0.0064(3)
W5 0.0155(4) 0.0139(4) 0.0116(4) -0.0018(3) -0.0012(3) -0.0084(3)
W6 0.0126(4) 0.0153(4) 0.0120(4) -0.0030(3) 0.0012(3) -0.0062(3)
W7 0.0117(4) 0.0159(4) 0.0109(4) -0.0022(3) -0.0001(3) -0.0088(3)
W8 0.0118(4) 0.0161(4) 0.0135(4) -0.0038(3) -0.0008(3) -0.0081(3)
W9 0.0135(4) 0.0171(4) 0.0149(4) -0.0056(3) -0.0010(3) -0.0056(3)
W10 0.0168(4) 0.0151(4) 0.0116(4) -0.0014(3) -0.0008(3) -0.0093(3)
W11 0.0096(4) 0.0166(4) 0.0120(4) -0.0034(3) 0.0018(3) -0.0074(3)
W12 0.0120(4) 0.0217(4) 0.0141(4) -0.0062(3) -0.0008(3) -0.0083(3)
W13 0.0172(4) 0.0183(4) 0.0119(4) -0.0027(3) -0.0006(3) -0.0121(3)
W14 0.0101(4) 0.0179(4) 0.0147(4) -0.0059(3) -0.0001(3) -0.0061(3)
W15 0.0171(4) 0.0170(4) 0.0152(4) -0.0045(3) -0.0047(3) -0.0063(3)
W16 0.0229(4) 0.0146(4) 0.0134(4) -0.0010(3) -0.0032(3) -0.0093(3)
W17 0.0162(4) 0.0184(4) 0.0162(4) -0.0064(3) -0.0029(3) -0.0051(3)
W18 0.0240(4) 0.0158(4) 0.0166(4) -0.0036(3) -0.0046(3) -0.0091(3)
Cu1 0.0122(11) 0.0113(11) 0.0142(11) -0.0019(9) -0.0010(9) -0.0040(9)
Cu2 0.0122(12) 0.0169(12) 0.0205(13) -0.0028(10) -0.0041(9) -0.0043(10)
Cu3 0.0172(12) 0.0149(12) 0.0090(11) -0.0022(9) -0.0005(9) -0.0018(10)
Cu4 0.0134(12) 0.0162(12) 0.0139(12) -0.0035(9) -0.0005(9) -0.0052(10)
Cu5 0.0122(12) 0.0139(12) 0.0277(14) -0.0037(10) -0.0075(10) -0.0049(10)
Cu6 0.0139(12) 0.0140(12) 0.0213(13) -0.0067(10) 0.0010(9) -0.0061(10)
P2 0.007(2) 0.009(2) 0.009(2) 0.0001(17) -0.0007(17) -0.0032(17)
P1 0.004(2) 0.013(2) 0.006(2) -0.0025(17) 0.0006(16) -0.0047(17)
P3 0.010(2) 0.015(2) 0.012(2) -0.0030(18) -0.0007(18) -0.0037(19)
P4 0.012(2) 0.013(2) 0.018(3) -0.0063(19) -0.0036(19) -0.0041(19)
C2 0.028(13) 0.066(19) 0.015(11) -0.012(11) 0.003(9) -0.025(13)
C8 0.045(16) 0.024(12) 0.021(12) -0.002(10) 0.000(11) -0.008(11)
C10 0.08(2) 0.025(13) 0.012(11) -0.005(10) 0.002(12) 0.001(14)
C12 0.025(11) 0.018(10) 0.013(10) 0.003(8) -0.008(8) -0.007(9)
C14 0.019(10) 0.017(10) 0.017(10) -0.008(8) -0.003(8) -0.008(8)
C23 0.030(12) 0.017(10) 0.014(10) -0.008(8) 0.004(8) -0.012(9)
C27 0.022(12) 0.025(12) 0.031(13) -0.005(10) -0.007(10) -0.002(9)
C28 0.025(12) 0.028(12) 0.011(10) 0.000(8) -0.009(8) -0.005(9)
C29 0.033(13) 0.012(10) 0.034(13) 0.005(9) -0.013(10) -0.012(9)
C31 0.035(12) 0.017(10) 0.009(9) 0.001(8) 0.001(8) -0.013(9)
C33 0.039(14) 0.019(11) 0.012(10) 0.000(8) 0.006(9) -0.001(10)
C36 0.012(9) 0.020(10) 0.021(10) -0.009(8) 0.000(8) -0.010(8)
C40 0.015(10) 0.024(11) 0.018(10) -0.012(9) 0.003(8) -0.002(9)
C41 0.035(14) 0.032(13) 0.024(12) -0.018(10) -0.002(10) -0.004(11)
C42 0.024(11) 0.032(12) 0.017(11) -0.020(9) 0.011(8) -0.013(10)
C43 0.011(9) 0.022(11) 0.024(11) -0.012(9) 0.007(8) -0.008(8)
C45 0.016(10) 0.010(9) 0.039(13) 0.002(9) -0.001(9) -0.004(8)
C46 0.011(10) 0.031(12) 0.025(12) -0.008(9) -0.006(8) -0.003(9)
C49 0.008(10) 0.024(12) 0.037(13) -0.004(10) 0.000(9) -0.001(9)
C51 0.028(12) 0.032(13) 0.015(10) 0.006(9) -0.015(9) -0.012(10)
C53 0.008(9) 0.020(11) 0.035(13) -0.007(9) -0.007(8) -0.005(8)
C54 0.019(11) 0.027(12) 0.011(10) 0.002(8) 0.009(8) -0.003(9)
C56 0.028(12) 0.015(10) 0.016(10) 0.006(8) -0.005(9) -0.005(9)
C61 0.029(13) 0.036(13) 0.028(12) -0.016(10) 0.007(10) -0.022(11)
C63 0.055(18) 0.09(2) 0.012(11) -0.017(13) 0.015(11) -0.051(18)
C64 0.029(13) 0.053(17) 0.011(10) 0.006(10) 0.000(9) -0.020(12)
C65 0.047(16) 0.045(16) 0.023(12) 0.025(11) -0.017(11) -0.036(14)
C66 0.043(16) 0.036(14) 0.038(15) 0.020(12) -0.019(12) -0.032(13)
C67 0.038(14) 0.036(13) 0.026(12) 0.010(10) -0.018(10) -0.031(12)
C72 0.021(11) 0.025(12) 0.024(12) -0.002(9) -0.006(9) -0.010(9)
N1 0.038(11) 0.020(9) 0.010(8) -0.002(7) -0.015(8) -0.004(8)
N2 0.014(9) 0.027(10) 0.022(10) -0.004(8) 0.000(7) -0.005(8)
N3 0.015(8) 0.019(9) 0.016(9) -0.001(7) -0.002(7) -0.010(7)
N4 0.011(8) 0.023(9) 0.020(9) 0.002(7) 0.002(7) -0.010(7)
N5 0.018(9) 0.012(8) 0.017(9) -0.004(7) -0.001(7) -0.004(7)
N6 0.020(9) 0.025(10) 0.010(8) -0.006(7) 0.005(7) -0.010(8)
N7 0.028(10) 0.019(9) 0.016(8) 0.004(7) -0.009(7) -0.020(8)
N8 0.020(9) 0.020(9) 0.025(10) -0.003(7) -0.004(7) -0.015(8)
N9 0.021(9) 0.021(9) 0.018(9) -0.006(7) -0.007(7) -0.008(7)
N10 0.009(8) 0.019(9) 0.022(9) -0.005(7) 0.000(6) -0.006(7)
N11 0.021(9) 0.019(9) 0.011(8) -0.007(7) 0.004(6) -0.013(7)
N12 0.021(9) 0.010(8) 0.023(9) -0.002(7) -0.009(7) -0.006(7)
O1 0.017(7) 0.032(9) 0.015(7) -0.002(6) -0.004(6) -0.016(7)
O2 0.012(7) 0.027(8) 0.028(9) -0.006(7) -0.001(6) -0.009(6)
O3 0.020(8) 0.034(9) 0.010(7) 0.006(6) 0.002(6) -0.017(7)
O2W 0.030(10) 0.045(11) 0.037(11) -0.016(9) -0.007(8) -0.018(9)
O4 0.022(8) 0.019(8) 0.029(9) -0.004(6) -0.003(6) -0.012(6)
O3W 0.023(9) 0.024(9) 0.053(12) 0.004(8) -0.005(8) -0.015(7)
O5 0.031(9) 0.028(8) 0.017(7) 0.002(6) -0.007(6) -0.025(7)
O4W 0.043(11) 0.019(9) 0.039(11) -0.018(8) -0.012(9) 0.008(8)
O58 0.022(8) 0.010(7) 0.007(6) 0.002(5) 0.000(5) 0.000(6)
O5W 0.016(8) 0.023(8) 0.034(9) -0.003(7) -0.012(7) -0.008(6)
O45 0.009(6) 0.010(6) 0.022(7) -0.012(5) 0.000(5) -0.004(5)
O8 0.009(7) 0.023(8) 0.017(7) -0.006(6) -0.003(5) -0.005(6)
O9 0.034(10) 0.020(8) 0.029(9) -0.009(7) -0.001(7) -0.006(7)
O10 0.012(7) 0.032(9) 0.025(8) -0.006(7) -0.003(6) 0.000(7)
O11 0.012(7) 0.019(7) 0.014(7) -0.004(6) -0.001(5) -0.007(6)
O12 0.015(7) 0.016(7) 0.011(7) -0.001(5) -0.008(5) -0.004(6)
O13 0.029(8) 0.012(7) 0.014(7) 0.000(5) 0.000(6) -0.005(6)
O15 0.021(8) 0.014(7) 0.026(8) -0.003(6) -0.011(6) -0.009(6)
O16 0.021(8) 0.027(8) 0.027(8) -0.001(7) 0.001(6) -0.020(7)
O18 0.020(7) 0.018(7) 0.012(7) -0.005(5) -0.005(5) -0.007(6)
O19 0.015(7) 0.026(8) 0.006(6) -0.001(5) 0.004(5) -0.010(6)
O20 0.021(8) 0.013(7) 0.014(7) -0.002(5) 0.013(6) 0.000(6)
O22 0.014(7) 0.020(7) 0.018(7) -0.003(6) 0.000(5) -0.010(6)
O23 0.020(8) 0.011(7) 0.022(8) 0.003(6) -0.006(6) -0.008(6)
O24 0.015(7) 0.018(7) 0.011(7) -0.003(5) -0.004(5) -0.006(6)
O26 0.019(8) 0.016(7) 0.019(8) 0.001(6) 0.002(6) -0.002(6)
O27 0.023(8) 0.022(8) 0.016(7) 0.000(6) -0.009(6) -0.009(6)
O28 0.019(8) 0.030(9) 0.018(8) -0.006(6) -0.007(6) -0.006(7)
O29 0.043(10) 0.012(7) 0.018(8) 0.006(6) -0.004(7) -0.013(7)
O30 0.015(7) 0.017(7) 0.012(7) -0.003(5) 0.002(5) -0.006(6)
O31 0.005(6) 0.022(7) 0.018(7) -0.005(6) -0.003(5) -0.001(6)
O32 0.016(7) 0.025(8) 0.022(8) -0.009(6) -0.009(6) -0.002(6)
O33 0.021(8) 0.022(8) 0.010(7) 0.000(6) -0.001(5) -0.011(6)
O34 0.007(6) 0.012(6) 0.010(6) -0.002(5) 0.006(5) -0.001(5)
O36 0.005(6) 0.022(7) 0.015(7) -0.003(6) 0.006(5) -0.006(6)
O38 0.033(9) 0.015(7) 0.007(6) 0.007(5) -0.005(6) -0.013(6)
O40 0.016(7) 0.020(8) 0.029(8) -0.006(6) -0.006(6) -0.011(6)
O41 0.014(7) 0.011(6) 0.010(6) -0.002(5) 0.002(5) -0.010(5)
O42 0.021(8) 0.017(7) 0.015(7) -0.004(6) -0.004(6) -0.002(6)
O43 0.027(8) 0.014(7) 0.013(7) -0.011(5) 0.001(6) -0.011(6)
O46 0.021(7) 0.012(7) 0.017(7) 0.001(5) -0.001(6) -0.010(6)
O48 0.031(9) 0.034(9) 0.010(7) -0.010(6) -0.001(6) -0.016(7)
O49 0.021(8) 0.023(8) 0.013(7) -0.002(6) 0.000(6) -0.009(6)
O50 0.013(7) 0.013(7) 0.012(7) -0.001(5) 0.001(5) -0.011(5)
O51 0.017(7) 0.027(8) 0.029(8) -0.007(7) -0.002(6) -0.017(7)
O53 0.027(8) 0.027(8) 0.016(7) -0.011(6) 0.005(6) -0.016(7)
O54 0.018(7) 0.014(7) 0.018(7) -0.008(6) 0.010(6) -0.003(6)
O55 0.016(7) 0.010(7) 0.029(8) -0.014(6) 0.003(6) -0.006(6)
O56 0.017(8) 0.023(8) 0.015(7) -0.008(6) 0.003(6) 0.002(6)
O63 0.011(7) 0.016(7) 0.014(7) -0.002(5) 0.001(5) -0.005(6)
O64 0.015(7) 0.019(8) 0.020(8) -0.005(6) 0.002(6) 0.000(6)
O65 0.008(6) 0.015(7) 0.007(6) -0.004(5) -0.001(5) 0.001(5)
O66 0.021(8) 0.010(7) 0.021(7) -0.002(6) 0.001(6) -0.007(6)
O67 0.024(8) 0.016(7) 0.013(7) -0.004(5) -0.008(6) -0.009(6)
O69 0.020(8) 0.018(7) 0.025(8) -0.002(6) -0.007(6) -0.016(6)
O70 0.012(7) 0.012(7) 0.027(8) -0.002(6) -0.007(6) -0.006(6)

loop_
_atom_type_symbol
_atom_type_description
_atom_type_scat_dispersion_real
_atom_type_scat_dispersion_imag
_atom_type_scat_source
C C 0.0033 0.0016 'International Tables Vol C Tables 4.2.6.8 and 6.1.1.4'
Cu Cu 0.3201 1.2651 'International Tables Vol C Tables 4.2.6.8 and 6.1.1.4'
N N 0.0061 0.0033 'International Tables Vol C Tables 4.2.6.8 and 6.1.1.4'
O O 0.0106 0.0060 'International Tables Vol C Tables 4.2.6.8 and 6.1.1.4'
P P 0.1023 0.0942 'International Tables Vol C Tables 4.2.6.8 and 6.1.1.4'
W W -0.8490 6.8722 'International Tables Vol C Tables 4.2.6.8 and 6.1.1.4'
H H 0.0000 0.0000 'International Tables Vol C Tables 4.2.6.8 and 6.1.1.4'

loop_
_geom_angle_atom_site_label_1
_geom_angle_atom_site_label_2
_geom_angle_atom_site_label_3
_geom_angle
_geom_angle_site_symmetry_1
_geom_angle_site_symmetry_3
O20 W1 O8 101.6(7) . .
O20 W1 O29 101.9(7) . .
O8 W1 O29 92.4(7) . .
O20 W1 O44 98.9(6) . .
O8 W1 O44 92.3(6) . .
O29 W1 O44 157.3(6) . .
O20 W1 O19 93.6(7) . .
O8 W1 O19 164.8(6) . .
O29 W1 O19 84.6(6) . .
O44 W1 O19 85.1(5) . .
O20 W1 O50 170.4(6) . .
O8 W1 O50 84.9(5) . .
O29 W1 O50 84.7(6) . .
O44 W1 O50 73.6(5) . .
O19 W1 O50 80.0(5) . .
O52 W2 O46 98.3(6) . .
O52 W2 O7 100.1(6) . .
O46 W2 O7 92.6(6) . .
O52 W2 O29 104.5(6) . .
O46 W2 O29 87.5(6) . .
O7 W2 O29 155.2(6) . .
O52 W2 O23 97.7(6) . .
O46 W2 O23 163.5(6) . .
O7 W2 O23 88.7(6) . .
O29 W2 O23 84.5(6) . .
O52 W2 O25 172.9(6) . .
O46 W2 O25 83.6(5) . .
O7 W2 O25 72.9(5) . .
O29 W2 O25 82.4(5) . .
O23 W2 O25 81.0(5) . .
O2 W3 O54 98.0(7) . .
O2 W3 O31 100.4(7) . .
O54 W3 O31 92.5(6) . .
O2 W3 O40 104.2(7) . .
O54 W3 O40 88.0(6) . .
O31 W3 O40 155.1(6) . .
O2 W3 O36 98.7(6) . .
O54 W3 O36 162.7(6) . .
O31 W3 O36 88.5(6) . .
O40 W3 O36 83.8(6) . .
O2 W3 O34 171.8(6) . .
O54 W3 O34 83.8(5) . .
O31 W3 O34 71.5(5) . .
O40 W3 O34 83.9(5) . .
O36 W3 O34 80.3(5) . .
O58 W4 O19 102.9(7) . .
O58 W4 O57 98.6(6) . .
O19 W4 O57 93.8(6) . .
O58 W4 O46 103.3(6) . .
O19 W4 O46 87.0(6) . .
O57 W4 O46 157.3(6) . .
O58 W4 O6 100.9(6) . .
O19 W4 O6 156.0(6) . .
O57 W4 O6 85.9(6) . .
O46 W4 O6 84.3(6) . .
O58 W4 O41 170.3(6) . .
O19 W4 O41 84.1(5) . .
O57 W4 O41 73.9(5) . .
O46 W4 O41 83.7(5) . .
O6 W4 O41 72.8(5) . .
O48 W5 O59 117.0(8) . .
O48 W5 O39 102.8(7) . .
O59 W5 O39 80.8(7) . .
O48 W5 O57 101.2(7) . .
O59 W5 O57 89.4(7) . .
O39 W5 O57 155.9(6) . .
O48 W5 O26 103.7(7) . .
O59 W5 O26 139.1(7) . .
O39 W5 O26 86.8(6) . .
O57 W5 O26 86.3(6) . .
O48 W5 O41 171.2(6) . .
O59 W5 O41 58.1(6) . .
O39 W5 O41 84.1(5) . .
O57 W5 O41 72.1(5) . .
O26 W5 O41 82.0(5) . .
O10 W6 O23 100.4(7) . .
O10 W6 O31 100.2(7) . .
O23 W6 O31 92.5(6) . .
O10 W6 O37 101.9(7) . .
O23 W6 O37 91.5(6) . .
O31 W6 O37 156.4(6) . .
O10 W6 O14 94.9(7) . .
O23 W6 O14 164.7(6) . .
O31 W6 O14 85.5(6) . .
O37 W6 O14 84.6(6) . .
O10 W6 O34 170.9(6) . .
O23 W6 O34 85.2(5) . .
O31 W6 O34 72.2(5) . .
O37 W6 O34 85.0(5) . .
O14 W6 O34 79.7(5) . .
O24 W7 O44 101.3(6) . .
O24 W7 O26 99.0(6) . .
O44 W7 O26 93.7(6) . .
O24 W7 O47 97.2(6) . .
O44 W7 O47 89.6(6) . .
O26 W7 O47 162.5(6) . .
O24 W7 O17 101.7(6) . .
O44 W7 O17 156.7(6) . .
O26 W7 O17 85.8(6) . .
O47 W7 O17 84.4(6) . .
O24 W7 O50 174.2(5) . .
O44 W7 O50 73.5(5) . .
O26 W7 O50 84.2(5) . .
O47 W7 O50 80.3(5) . .
O17 W7 O50 83.3(5) . .
O3 W8 O59 111.8(8) . .
O3 W8 O53 103.0(7) . .
O59 W8 O53 144.1(8) . .
O3 W8 O6 98.0(7) . .
O59 W8 O6 90.9(7) . .
O53 W8 O6 92.7(6) . .
O3 W8 O43 102.9(7) . .
O59 W8 O43 76.5(7) . .
O53 W8 O43 87.8(6) . .
O6 W8 O43 158.5(6) . .
O3 W8 O41 168.1(6) . .
O59 W8 O41 60.4(7) . .
O53 W8 O41 86.5(6) . .
O6 W8 O41 74.0(5) . .
O43 W8 O41 84.5(5) . .
O27 W9 O40 103.1(7) . .
O27 W9 O33 99.6(7) . .
O40 W9 O33 90.2(6) . .
O27 W9 O15 99.4(7) . .
O40 W9 O15 157.1(6) . .
O33 W9 O15 90.3(6) . .
O27 W9 O18 96.5(6) . .
O40 W9 O18 86.7(6) . .
O33 W9 O18 163.9(6) . .
O15 W9 O18 86.5(6) . .
O27 W9 O55 171.4(6) . .
O40 W9 O55 84.7(6) . .
O33 W9 O55 83.9(5) . .
O15 W9 O55 72.6(6) . .
O18 W9 O55 80.1(5) . .
O28 W10 O17 102.1(7) . .
O28 W10 O38 98.2(7) . .
O17 W10 O38 90.1(6) . .
O28 W10 O42 98.9(7) . .
O17 W10 O42 158.8(6) . .
O38 W10 O42 89.7(6) . .
O28 W10 O39 96.0(7) . .
O17 W10 O39 86.5(6) . .
O38 W10 O39 165.8(5) . .
O42 W10 O39 88.5(6) . .
O28 W10 O21 172.5(6) . .
O17 W10 O21 84.9(6) . .
O38 W10 O21 84.4(5) . .
O42 W10 O21 74.0(5) . .
O39 W10 O21 81.6(5) . .
O9 W11 O36 100.3(7) . .
O9 W11 O49 101.0(7) . .
O36 W11 O49 90.8(6) . .
O9 W11 O7 100.8(7) . .
O36 W11 O7 92.8(6) . .
O49 W11 O7 156.9(6) . .
O9 W11 O53 96.9(7) . .
O36 W11 O53 162.8(6) . .
O49 W11 O53 84.3(6) . .
O7 W11 O53 85.6(6) . .
O9 W11 O25 172.3(6) . .
O36 W11 O25 84.4(5) . .
O49 W11 O25 85.0(5) . .
O7 W11 O25 72.7(5) . .
O53 W11 O25 78.8(5) . .
O35 W12 O11 99.4(6) . .
O35 W12 O37 103.3(6) . .
O11 W12 O37 87.4(6) . .
O35 W12 O51 100.5(7) . .
O11 W12 O51 93.4(6) . .
O37 W12 O51 155.8(6) . .
O35 W12 O8 97.2(6) . .
O11 W12 O8 162.7(6) . .
O37 W12 O8 84.2(6) . .
O51 W12 O8 88.2(6) . .
O35 W12 O30 174.0(6) . .
O11 W12 O30 82.9(5) . .
O37 W12 O30 82.3(5) . .
O51 W12 O30 73.8(5) . .
O8 W12 O30 81.0(5) . .
O5 W13 O47 99.9(7) . .
O5 W13 O12 100.6(7) . .
O47 W13 O12 91.3(6) . .
O5 W13 O51 100.1(7) . .
O47 W13 O51 92.8(6) . .
O12 W13 O51 157.9(6) . .
O5 W13 O16 95.9(7) . .
O47 W13 O16 164.0(6) . .
O12 W13 O16 83.2(6) . .
O51 W13 O16 87.0(7) . .
O5 W13 O30 172.9(6) . .
O47 W13 O30 85.4(5) . .
O12 W13 O30 83.9(6) . .
O51 W13 O30 74.7(5) . .
O16 W13 O30 79.1(5) . .
O22 W14 O49 103.4(7) . .
O22 W14 O43 97.8(7) . .
O49 W14 O43 87.3(6) . .
O22 W14 O33 98.9(6) . .
O49 W14 O33 85.5(6) . .
O43 W14 O33 162.9(6) . .
O22 W14 O42 99.5(6) . .
O49 W14 O42 157.1(6) . .
O43 W14 O42 90.6(6) . .
O33 W14 O42 89.9(6) . .
O22 W14 O21 172.1(6) . .
O49 W14 O21 84.4(6) . .
O43 W14 O21 80.8(6) . .
O33 W14 O21 83.1(6) . .
O42 W14 O21 72.8(5) . .
O1 W15 O14 103.5(6) . .
O1 W15 O62 98.9(7) . .
O14 W15 O62 93.0(6) . .
O1 W15 O11 102.1(6) . .
O14 W15 O11 86.0(6) . .
O62 W15 O11 158.6(6) . .
O1 W15 O60 98.6(6) . .
O14 W15 O60 157.6(6) . .
O62 W15 O60 87.1(6) . .
O11 W15 O60 85.9(6) . .
O1 W15 O45 170.3(6) . .
O14 W15 O45 84.7(5) . .
O62 W15 O45 75.3(5) . .
O11 W15 O45 83.3(5) . .
O60 W15 O45 73.6(5) . .
O13 W16 O12 103.5(7) . .
O13 W16 O15 99.1(7) . .
O12 W16 O15 157.4(6) . .
O13 W16 O38 97.5(6) . .
O12 W16 O38 86.0(6) . .
O15 W16 O38 91.6(6) . .
O13 W16 O32 98.1(7) . .
O12 W16 O32 85.1(6) . .
O15 W16 O32 91.2(6) . .
O38 W16 O32 163.5(6) . .
O13 W16 O55 172.2(6) . .
O12 W16 O55 84.1(5) . .
O15 W16 O55 73.3(6) . .
O38 W16 O55 84.3(5) . .
O32 W16 O55 81.0(6) . .
O56 W17 O61 110.4(8) . .
O56 W17 O18 104.2(7) . .
O61 W17 O18 85.6(7) . .
O56 W17 O62 99.5(7) . .
O61 W17 O62 89.9(7) . .
O18 W17 O62 156.0(6) . .
O56 W17 O54 101.6(7) . .
O61 W17 O54 148.0(7) . .
O18 W17 O54 86.2(6) . .
O62 W17 O54 85.3(6) . .
O56 W17 O45 170.8(6) . .
O61 W17 O45 66.8(6) . .
O18 W17 O45 84.5(5) . .
O62 W17 O45 72.1(5) . .
O54 W17 O45 81.7(5) . .
O4 W18 O16 102.8(7) . .
O4 W18 O61 107.8(7) . .
O16 W18 O61 148.7(7) . .
O4 W18 O60 101.2(7) . .
O16 W18 O60 91.9(7) . .
O61 W18 O60 89.0(7) . .
O4 W18 O32 101.8(7) . .
O16 W18 O32 86.4(7) . .
O61 W18 O32 80.8(7) . .
O60 W18 O32 156.8(7) . .
O4 W18 O45 171.7(6) . .
O16 W18 O45 83.9(6) . .
O61 W18 O45 66.4(6) . .
O60 W18 O45 73.4(5) . .
O32 W18 O45 83.4(6) . .
O66 Cu1 N3 173.6(7) 2_655 .
O66 Cu1 O63 94.7(6) 2_655 .
N3 Cu1 O63 91.4(6) . .
O66 Cu1 N4 93.8(7) 2_655 .
N3 Cu1 N4 81.6(7) . .
O63 Cu1 N4 154.2(6) . .
O66 Cu1 O1 91.2(6) 2_655 .
N3 Cu1 O1 85.9(6) . .
O63 Cu1 O1 98.3(6) . .
N4 Cu1 O1 105.9(6) . .
O65 Cu2 N2 171.1(7) . .
O65 Cu2 O3W 92.9(6) . .
N2 Cu2 O3W 92.7(7) . .
O65 Cu2 N1 92.2(7) . .
N2 Cu2 N1 82.4(8) . .
O3W Cu2 N1 174.8(7) . .
O65 Cu2 O2W 96.0(6) . .
N2 Cu2 O2W 90.8(7) . .
O3W Cu2 O2W 91.0(8) . .
N1 Cu2 O2W 87.3(7) . .
O64 Cu3 O63 91.7(6) 2_655 .
O64 Cu3 N5 89.7(7) 2_655 .
O63 Cu3 N5 177.7(7) . .
O64 Cu3 N6 173.2(7) 2_655 .
O63 Cu3 N6 95.0(7) . .
N5 Cu3 N6 83.6(7) . .
O67 Cu4 O68 95.5(6) . .
O67 Cu4 N8 169.1(7) . .
O68 Cu4 N8 92.7(7) . .
O67 Cu4 N7 90.0(7) . .
O68 Cu4 N7 173.3(6) . .
N8 Cu4 N7 82.3(8) . .
O67 Cu4 O3 95.9(6) . .
O68 Cu4 O3 90.0(5) . .
N8 Cu4 O3 91.2(6) . .
N7 Cu4 O3 85.7(6) . .
O70 Cu5 N10 90.0(6) . .
O70 Cu5 O5W 95.1(6) . .
N10 Cu5 O5W 174.2(7) . .
O70 Cu5 N9 160.0(7) . .
N10 Cu5 N9 82.6(7) . .
O5W Cu5 N9 91.7(7) . .
O70 Cu5 O4W 96.5(7) . .
N10 Cu5 O4W 91.5(7) . .
O5W Cu5 O4W 90.5(7) . .
N9 Cu5 O4W 102.3(7) . .
O69 Cu6 N12 171.1(7) 2_766 .
O69 Cu6 N11 89.6(7) 2_766 .
N12 Cu6 N11 83.1(7) . .
O69 Cu6 O68 92.2(6) 2_766 .
N12 Cu6 O68 96.6(7) . .
N11 Cu6 O68 154.0(6) . .
O69 Cu6 P4 97.8(4) 2_766 .
N12 Cu6 P4 90.4(5) . .
N11 Cu6 P4 121.5(5) . .
O68 Cu6 P4 32.6(4) . .
O30 P2 O34 112.2(8) . .
O30 P2 O55 111.8(8) . .
O34 P2 O55 111.5(8) . .
O30 P2 O45 107.0(8) . .
O34 P2 O45 106.4(8) . .
O55 P2 O45 107.6(7) . .
O21 P1 O25 112.4(8) . .
O21 P1 O50 111.1(8) . .
O25 P1 O50 110.9(7) . .
O21 P1 O41 108.0(8) . .
O25 P1 O41 107.9(7) . .
O50 P1 O41 106.2(7) . .
O64 P3 O65 111.6(8) . .
O64 P3 O66 113.9(8) . .
O65 P3 O66 109.3(8) . .
O64 P3 O63 108.0(8) . .
O65 P3 O63 107.5(8) . .
O66 P3 O63 106.1(8) . .
O70 P4 O69 108.6(8) . .
O70 P4 O67 112.3(8) . 2_766
O69 P4 O67 112.2(8) . 2_766
O70 P4 O68 109.6(8) . .
O69 P4 O68 109.1(8) . .
O67 P4 O68 104.9(8) 2_766 .
O70 P4 Cu6 119.9(6) . .
O69 P4 Cu6 129.9(6) . .
O67 P4 Cu6 61.0(5) 2_766 .
O68 P4 Cu6 44.3(5) . .
C2 C1 C4 122(3) . .
C2 C1 H1 119.1 . .
C4 C1 H1 119.1 . .
C3 C2 C1 117(3) . .
C3 C2 H2 121.4 . .
C1 C2 H2 121.5 . .
N2 C3 C2 123(2) . .
N2 C3 H3 118.3 . .
C2 C3 H3 118.3 . .
C5 C4 C1 117(2) . .
C5 C4 C6 119(3) . .
C1 C4 C6 124(3) . .
C4 C5 N2 123(2) . .
C4 C5 C9 122(2) . .
N2 C5 C9 115.3(19) . .
C7 C6 C4 123(3) . .
C7 C6 H6 118.7 . .
C4 C6 H6 118.7 . .
C6 C7 C8 120(3) . .
C6 C7 H7 119.9 . .
C8 C7 H7 119.9 . .
C9 C8 C10 119(2) . .
C9 C8 C7 117(2) . .
C10 C8 C7 125(2) . .
N1 C9 C8 123(2) . .
N1 C9 C5 117.1(19) . .
C8 C9 C5 120(2) . .
C11 C10 C8 120(3) . .
C11 C10 H10 120.0 . .
C8 C10 H10 120.0 . .
C10 C11 C12 119(3) . .
C10 C11 H11 120.7 . .
C12 C11 H11 120.7 . .
N1 C12 C11 122(2) . .
N1 C12 H12 119.1 . .
C11 C12 H12 119.1 . .
N6 C13 C14 122.7(19) . .
N6 C13 H13 118.7 . .
C14 C13 H13 118.7 . .
C13 C14 C15 120(2) . .
C13 C14 H14 119.8 . .
C15 C14 H14 119.8 . .
C14 C15 C16 118.2(19) . .
C14 C15 H15 120.9 . .
C16 C15 H15 120.9 . .
C24 C16 C15 117.4(19) . .
C24 C16 C17 119(2) . .
C15 C16 C17 123(2) . .
C18 C17 C16 120(2) . .
C18 C17 H17 119.8 . .
C16 C17 H17 119.8 . .
C17 C18 C19 121(2) . .
C17 C18 H18 119.5 . .
C19 C18 H18 119.5 . .
C23 C19 C20 116(2) . .
C23 C19 C18 119(2) . .
C20 C19 C18 126(2) . .
C19 C20 C21 123(2) . .
C19 C20 H20 118.5 . .
C21 C20 H20 118.4 . .
C22 C21 C20 117(2) . .
C22 C21 H21 121.6 . .
C20 C21 H21 121.7 . .
N5 C22 C21 123(2) . .
N5 C22 H22 118.5 . .
C21 C22 H22 118.5 . .
C19 C23 N5 123(2) . .
C19 C23 C24 121(2) . .
N5 C23 C24 116.2(18) . .
N6 C24 C16 124.5(19) . .
N6 C24 C23 115.8(18) . .
C16 C24 C23 119.3(19) . .
N3 C25 C26 122.5(19) . .
N3 C25 H25 118.8 . .
C26 C25 H25 118.8 . .
C25 C26 C27 119(2) . .
C25 C26 H26 120.6 . .
C27 C26 H26 120.6 . .
C28 C27 C26 119(2) . .
C28 C27 H27 120.5 . .
C26 C27 H27 120.5 . .
C27 C28 C36 119(2) . .
C27 C28 C29 123(2) . .
C36 C28 C29 118(2) . .
C30 C29 C28 122(2) . .
C30 C29 H29 118.8 . .
C28 C29 H29 118.8 . .
C29 C30 C31 120(2) . .
C29 C30 H30 120.1 . .
C31 C30 H30 120.1 . .
C35 C31 C32 117(2) . .
C35 C31 C30 117.8(19) . .
C32 C31 C30 125(2) . .
C33 C32 C31 119(2) . .
C33 C32 H32 120.5 . .
C31 C32 H32 120.5 . .
C32 C33 C34 121(2) . .
C32 C33 H33 119.5 . .
C34 C33 H33 119.5 . .
N4 C34 C33 121(2) . .
N4 C34 H34 119.3 . .
C33 C34 H34 119.3 . .
N4 C35 C36 116.8(18) . .
N4 C35 C31 122.6(19) . .
C36 C35 C31 120.5(19) . .
N3 C36 C28 122.0(19) . .
N3 C36 C35 116.7(18) . .
C28 C36 C35 121(2) . .
N7 C37 C38 119(2) . .
N7 C37 H37 120.4 . .
C38 C37 H37 120.4 . .
C39 C38 C37 121(3) . .
C39 C38 H38 119.4 . .
C37 C38 H38 119.4 . .
C40 C39 C38 118(3) . .
C40 C39 H39 120.8 . .
C38 C39 H39 120.8 . .
C39 C40 C48 118(2) . .
C39 C40 C41 125(2) . .
C48 C40 C41 117(2) . .
C42 C41 C40 122(2) . .
C42 C41 H41 119.0 . .
C40 C41 H41 119.0 . .
C41 C42 C43 119.9(19) . .
C41 C42 H42 120.1 . .
C43 C42 H42 120.1 . .
C44 C43 C47 118(2) . .
C44 C43 C42 123.0(19) . .
C47 C43 C42 118.8(19) . .
C43 C44 C45 121(2) . .
C43 C44 H44 119.5 . .
C45 C44 H44 119.5 . .
C44 C45 C46 118(2) . .
C44 C45 H45 120.8 . .
C46 C45 H45 120.8 . .
N8 C46 C45 121(2) . .
N8 C46 H46 119.5 . .
C45 C46 H46 119.6 . .
N8 C47 C43 121.8(19) . .
N8 C47 C48 117.0(18) . .
C43 C47 C48 121.1(19) . .
N7 C48 C40 121.7(19) . .
N7 C48 C47 117.1(19) . .
C40 C48 C47 121.1(19) . .
N9 C49 C50 122(2) . .
N9 C49 H49 118.9 . .
C50 C49 H49 118.9 . .
C49 C50 C51 122(2) . .
C49 C50 H50 119.3 . .
C51 C50 H50 119.2 . .
C50 C51 C52 118(2) . .
C50 C51 H51 121.1 . .
C52 C51 H51 121.2 . .
C60 C52 C51 118(2) . .
C60 C52 C53 117.0(19) . .
C51 C52 C53 125(2) . .
C54 C53 C52 122(2) . .
C54 C53 H53 119.0 . .
C52 C53 H53 119.0 . .
C53 C54 C55 120(2) . .
C53 C54 H54 120.0 . .
C55 C54 H54 120.0 . .
C59 C55 C54 121(2) . .
C59 C55 C56 115.3(18) . .
C54 C55 C56 123.6(19) . .
C57 C56 C55 118.7(19) . .
C57 C56 H56 120.6 . .
C55 C56 H56 120.6 . .
C56 C57 C58 119(2) . .
C56 C57 H57 120.3 . .
C58 C57 H57 120.3 . .
N10 C58 C57 123(2) . .
N10 C58 H58 118.3 . .
C57 C58 H58 118.3 . .
N10 C59 C55 125(2) . .
N10 C59 C60 116.7(19) . .
C55 C59 C60 118.2(19) . .
N9 C60 C52 122.9(19) . .
N9 C60 C59 115.4(18) . .
C52 C60 C59 121.7(19) . .
N11 C61 C62 123(2) . .
N11 C61 H61 118.4 . .
C62 C61 H61 118.4 . .
C61 C62 C63 118(3) . .
C61 C62 H62 121.1 . .
C63 C62 H62 121.1 . .
C64 C63 C62 119(2) . .
C64 C63 H63 120.6 . .
C62 C63 H63 120.6 . .
C72 C64 C63 118(2) . .
C72 C64 C65 119(2) . .
C63 C64 C65 123(2) . .
C66 C65 C64 121(2) . .
C66 C65 H65 119.5 . .
C64 C65 H65 119.4 . .
C65 C66 C67 120(2) . .
C65 C66 H66 120.2 . .
C67 C66 H66 120.3 . .
C68 C67 C71 118(2) . .
C68 C67 C66 123(2) . .
C71 C67 C66 119(3) . .
C67 C68 C69 120(2) . .
C67 C68 H68 120.0 . .
C69 C68 H68 120.1 . .
C70 C69 C68 118(2) . .
C70 C69 H69 120.9 . .
C68 C69 H69 120.9 . .
N12 C70 C69 122(2) . .
N12 C70 H70 119.2 . .
C69 C70 H70 119.2 . .
N12 C71 C67 123(2) . .
N12 C71 C72 115.5(19) . .
C67 C71 C72 121(2) . .
N11 C72 C64 123(2) . .
N11 C72 C71 117(2) . .
C64 C72 C71 119(2) . .
C9 N1 C12 118.3(18) . .
C9 N1 Cu2 112.3(15) . .
C12 N1 Cu2 128.8(15) . .
C3 N2 C5 117.8(19) . .
C3 N2 Cu2 129.5(16) . .
C5 N2 Cu2 112.6(15) . .
C25 N3 C36 118.9(18) . .
C25 N3 Cu1 127.6(14) . .
C36 N3 Cu1 113.2(13) . .
C34 N4 C35 118.5(18) . .
C34 N4 Cu1 129.9(15) . .
C35 N4 Cu1 111.6(14) . .
C22 N5 C23 118.6(19) . .
C22 N5 Cu3 129.6(15) . .
C23 N5 Cu3 111.6(13) . .
C13 N6 C24 116.7(18) . .
C13 N6 Cu3 131.1(14) . .
C24 N6 Cu3 112.2(14) . .
C37 N7 C48 120.9(19) . .
C37 N7 Cu4 126.8(17) . .
C48 N7 Cu4 110.6(14) . .
C46 N8 C47 119.6(19) . .
C46 N8 Cu4 128.8(16) . .
C47 N8 Cu4 110.4(14) . .
C49 N9 C60 117.2(18) . .
C49 N9 Cu5 131.0(15) . .
C60 N9 Cu5 111.6(14) . .
C58 N10 C59 118.1(18) . .
C58 N10 Cu5 128.2(14) . .
C59 N10 Cu5 113.7(14) . .
C61 N11 C72 119(2) . .
C61 N11 Cu6 131.1(16) . .
C72 N11 Cu6 109.7(14) . .
C70 N12 C71 119.2(18) . .
C70 N12 Cu6 127.8(15) . .
C71 N12 Cu6 113.0(14) . .
W15 O1 Cu1 164.8(9) . .
H1WB O1W H1WA 105(7) . .
W8 O3 Cu4 162.7(9) . .
Cu2 O2W H2WA 88(10) . .
Cu2 O2W H2WB 138(10) . .
H2WA O2W H2WB 115.00 . .
Cu2 O3W H3WA 115.00 . .
Cu2 O3W H3WB 110(10) . .
H3WA O3W H3WB 105.00 . .
Cu5 O4W H4WA 111(10) . .
Cu5 O4W H4WB 136(10) . .
H4WA O4W H4WB 109(5) . .
W2 O7 W11 124.0(7) . .
Cu5 O5W H5WA 95(10) . .
Cu5 O5W H5WB 115(10) . .
H5WA O5W H5WB 109.8(17) . .
P2 O45 W15 126.8(8) . .
P2 O45 W18 123.3(8) . .
W15 O45 W18 91.8(4) . .
P2 O45 W17 124.1(7) . .
W15 O45 W17 90.7(5) . .
W18 O45 W17 89.6(4) . .
W1 O8 W12 163.4(9) . .
W12 O11 W15 150.2(8) . .
W16 O12 W13 153.8(8) . .
W15 O14 W6 151.4(8) . .
W16 O15 W9 123.0(7) . .
W18 O16 W13 152.5(9) . .
W10 O17 W7 151.2(8) . .
W17 O18 W9 152.0(8) . .
W4 O19 W1 151.8(8) . .
P1 O21 W10 128.9(8) . .
P1 O21 W14 127.0(8) . .
W10 O21 W14 90.1(5) . .
W6 O23 W2 163.9(9) . .
P1 O25 W2 127.6(7) . .
P1 O25 W11 128.9(7) . .
W2 O25 W11 90.2(4) . .
W7 O26 W5 150.8(8) . .
W1 O29 W2 153.2(9) . .
P2 O30 W13 129.6(8) . .
P2 O30 W12 127.3(8) . .
W13 O30 W12 88.9(5) . .
W6 O31 W3 125.1(8) . .
W18 O32 W16 151.7(9) . .
W9 O33 W14 163.6(8) . .
P2 O34 W6 128.5(8) . .
P2 O34 W3 127.3(7) . .
W6 O34 W3 91.2(4) . .
W11 O36 W3 164.6(8) . .
W12 O37 W6 152.1(8) . .
W10 O38 W16 163.8(9) . .
W5 O39 W10 151.2(8) . .
W9 O40 W3 150.6(8) . .
P1 O41 W4 125.8(7) . .
P1 O41 W8 121.8(7) . .
W4 O41 W8 92.0(4) . .
P1 O41 W5 125.7(7) . .
W4 O41 W5 90.7(4) . .
W8 O41 W5 90.8(4) . .
W10 O42 W14 123.1(7) . .
W8 O43 W14 149.3(8) . .
W7 O44 W1 122.4(7) . .
W2 O46 W4 148.1(8) . .
W13 O47 W7 165.1(8) . .
W11 O49 W14 152.3(9) . .
P1 O50 W1 129.0(7) . .
P1 O50 W7 126.3(7) . .
W1 O50 W7 90.4(5) . .
W13 O51 W12 122.4(7) . .
W8 O53 W11 151.1(9) . .
W3 O54 W17 149.7(8) . .
P2 O55 W16 127.9(8) . .
P2 O55 W9 128.8(8) . .
W16 O55 W9 91.0(5) . .
W4 O57 W5 123.3(7) . .
W8 O6 W4 121.2(7) . .
W8 O59 W5 147.3(11) . .
W18 O60 W15 121.2(7) . .
W17 O61 W18 136.5(9) . .
W15 O62 W17 121.9(8) . .
P3 O63 Cu3 110.1(8) . .
P3 O63 Cu1 114.4(8) . .
Cu3 O63 Cu1 123.8(7) . .
P3 O64 Cu3 133.6(9) . 2_655
P3 O65 Cu2 127.2(8) . .
P3 O66 Cu1 127.0(9) . 2_655
P4 O67 Cu4 127.1(9) 2_766 .
P4 O68 Cu4 120.5(8) . .
P4 O68 Cu6 103.1(7) . .
Cu4 O68 Cu6 121.8(7) . .
P4 O69 Cu6 131.9(9) . 2_766
P4 O70 Cu5 127.6(8) . .
H6WB O6W H6WA 98(10) . .

loop_
_geom_bond_atom_site_label_1
_geom_bond_atom_site_label_2
_geom_bond_distance
_geom_bond_site_symmetry_2
W1 O20 1.713(15) .
W1 O8 1.844(14) .
W1 O29 1.865(16) .
W1 O44 1.964(13) .
W1 O19 1.998(14) .
W1 O50 2.334(13) .
W2 O52 1.704(13) .
W2 O46 1.892(14) .
W2 O7 1.911(14) .
W2 O29 1.938(17) .
W2 O23 1.977(15) .
W2 O25 2.385(13) .
W3 O2 1.732(15) .
W3 O54 1.874(14) .
W3 O31 1.902(13) .
W3 O40 1.929(15) .
W3 O36 1.961(14) .
W3 O34 2.379(12) .
W4 O58 1.712(13) .
W4 O19 1.869(14) .
W4 O57 1.919(13) .
W4 O46 1.977(14) .
W4 O6 1.989(14) .
W4 O41 2.357(13) .
W5 O48 1.705(14) .
W5 O59 1.832(18) .
W5 O39 1.864(14) .
W5 O57 1.940(13) .
W5 O26 1.942(16) .
W5 O41 2.418(13) .
W6 O10 1.697(16) .
W6 O23 1.855(14) .
W6 O31 1.902(13) .
W6 O37 1.911(14) .
W6 O14 1.998(14) .
W6 O34 2.348(13) .
W7 O24 1.712(14) .
W7 O44 1.870(13) .
W7 O26 1.899(16) .
W7 O47 1.939(13) .
W7 O17 1.966(14) .
W7 O50 2.401(13) .
W8 O3 1.707(15) .
W8 O59 1.715(18) .
W8 O53 1.870(15) .
W8 O6 1.909(14) .
W8 O43 1.911(14) .
W8 O41 2.363(13) .
W9 O27 1.710(15) .
W9 O40 1.875(15) .
W9 O33 1.891(14) .
W9 O15 1.943(15) .
W9 O18 1.956(13) .
W9 O55 2.378(14) .
W10 O28 1.718(16) .
W10 O17 1.859(14) .
W10 O38 1.891(15) .
W10 O42 1.916(15) .
W10 O39 1.961(14) .
W10 O21 2.366(14) .
W11 O9 1.693(18) .
W11 O36 1.856(14) .
W11 O49 1.906(15) .
W11 O7 1.919(14) .
W11 O53 1.988(14) .
W11 O25 2.391(13) .
W12 O35 1.735(15) .
W12 O11 1.886(14) .
W12 O37 1.903(14) .
W12 O51 1.927(15) .
W12 O8 1.976(14) .
W12 O30 2.408(14) .
W13 O5 1.724(14) .
W13 O47 1.876(13) .
W13 O12 1.905(13) .
W13 O51 1.905(16) .
W13 O16 2.009(16) .
W13 O30 2.387(14) .
W14 O22 1.714(14) .
W14 O49 1.909(14) .
W14 O43 1.915(13) .
W14 O33 1.915(14) .
W14 O42 1.928(15) .
W14 O21 2.410(14) .
W15 O1 1.753(14) .
W15 O14 1.879(14) .
W15 O62 1.931(15) .
W15 O11 1.947(14) .
W15 O60 1.991(14) .
W15 O45 2.319(14) .
W16 O13 1.714(14) .
W16 O12 1.902(14) .
W16 O15 1.909(15) .
W16 O38 1.923(14) .
W16 O32 1.923(14) .
W16 O55 2.371(15) .
W17 O56 1.689(14) .
W17 O61 1.776(16) .
W17 O18 1.883(13) .
W17 O62 1.948(15) .
W17 O54 1.978(14) .
W17 O45 2.444(13) .
W18 O4 1.717(15) .
W18 O16 1.838(16) .
W18 O61 1.896(16) .
W18 O60 1.896(14) .
W18 O32 1.901(14) .
W18 O45 2.398(13) .
Cu1 O66 1.938(14) 2_655
Cu1 N3 1.993(18) .
Cu1 O63 2.021(14) .
Cu1 N4 2.054(17) .
Cu1 O1 2.180(14) .
Cu2 O65 1.948(13) .
Cu2 N2 2.019(18) .
Cu2 O3W 2.021(17) .
Cu2 N1 2.033(19) .
Cu2 O2W 2.267(19) .
Cu3 O64 1.916(14) 2_655
Cu3 O63 1.964(14) .
Cu3 N5 1.995(17) .
Cu3 N6 2.011(17) .
Cu4 O67 1.946(15) .
Cu4 O68 2.004(14) .
Cu4 N8 2.023(19) .
Cu4 N7 2.038(17) .
Cu4 O3 2.189(15) .
Cu5 O70 1.973(14) .
Cu5 N10 1.978(18) .
Cu5 O5W 1.991(16) .
Cu5 N9 2.014(18) .
Cu5 O4W 2.233(19) .
Cu6 O69 1.892(15) 2_766
Cu6 N12 1.993(17) .
Cu6 N11 2.053(17) .
Cu6 O68 2.056(14) .
Cu6 P4 2.869(6) .
P2 O30 1.505(14) .
P2 O34 1.539(14) .
P2 O55 1.546(16) .
P2 O45 1.588(13) .
P1 O21 1.522(15) .
P1 O25 1.529(13) .
P1 O50 1.557(13) .
P1 O41 1.593(13) .
P3 O64 1.517(15) .
P3 O65 1.518(13) .
P3 O66 1.572(14) .
P3 O63 1.580(14) .
P4 O70 1.523(15) .
P4 O69 1.544(14) .
P4 O67 1.557(16) 2_766
P4 O68 1.589(14) .
C1 C2 1.39(4) .
C1 C4 1.40(4) .
C1 H1 0.9500 .
C2 C3 1.37(3) .
C2 H2 0.9500 .
C3 N2 1.35(3) .
C3 H3 0.9500 .
C4 C5 1.37(3) .
C4 C6 1.40(4) .
C5 N2 1.38(3) .
C5 C9 1.46(3) .
C6 C7 1.36(4) .
C6 H6 0.9500 .
C7 C8 1.50(4) .
C7 H7 0.9500 .
C8 C9 1.39(3) .
C8 C10 1.39(4) .
C9 N1 1.35(3) .
C10 C11 1.38(4) .
C10 H10 0.9500 .
C11 C12 1.41(3) .
C11 H11 0.9500 .
C12 N1 1.36(3) .
C12 H12 0.9500 .
C13 N6 1.35(3) .
C13 C14 1.39(3) .
C13 H13 0.9500 .
C14 C15 1.40(3) .
C14 H14 0.9500 .
C15 C16 1.42(3) .
C15 H15 0.9500 .
C16 C24 1.39(3) .
C16 C17 1.43(3) .
C17 C18 1.35(3) .
C17 H17 0.9500 .
C18 C19 1.45(3) .
C18 H18 0.9500 .
C19 C23 1.36(3) .
C19 C20 1.39(4) .
C20 C21 1.41(3) .
C20 H20 0.9500 .
C21 C22 1.36(3) .
C21 H21 0.9500 .
C22 N5 1.33(3) .
C22 H22 0.9500 .
C23 N5 1.41(3) .
C23 C24 1.44(3) .
C24 N6 1.38(3) .
C25 N3 1.34(3) .
C25 C26 1.38(3) .
C25 H25 0.9500 .
C26 C27 1.42(3) .
C26 H26 0.9500 .
C27 C28 1.39(3) .
C27 H27 0.9500 .
C28 C36 1.39(3) .
C28 C29 1.45(3) .
C29 C30 1.34(3) .
C29 H29 0.9500 .
C30 C31 1.47(3) .
C30 H30 0.9500 .
C31 C35 1.42(3) .
C31 C32 1.43(3) .
C32 C33 1.38(3) .
C32 H32 0.9500 .
C33 C34 1.39(3) .
C33 H33 0.9500 .
C34 N4 1.36(3) .
C34 H34 0.9500 .
C35 N4 1.37(3) .
C35 C36 1.41(3) .
C36 N3 1.38(3) .
C37 N7 1.32(3) .
C37 C38 1.41(4) .
C37 H37 0.9500 .
C38 C39 1.39(4) .
C38 H38 0.9500 .
C39 C40 1.38(4) .
C39 H39 0.9500 .
C40 C48 1.41(3) .
C40 C41 1.47(3) .
C41 C42 1.36(3) .
C41 H41 0.9500 .
C42 C43 1.46(3) .
C42 H42 0.9500 .
C43 C44 1.37(3) .
C43 C47 1.38(3) .
C44 C45 1.37(3) .
C44 H44 0.9500 .
C45 C46 1.42(3) .
C45 H45 0.9500 .
C46 N8 1.32(3) .
C46 H46 0.9500 .
C47 N8 1.38(3) .
C47 C48 1.43(3) .
C48 N7 1.36(3) .
C49 N9 1.35(3) .
C49 C50 1.38(3) .
C49 H49 0.9500 .
C50 C51 1.40(3) .
C50 H50 0.9500 .
C51 C52 1.41(3) .
C51 H51 0.9500 .
C52 C60 1.41(3) .
C52 C53 1.43(3) .
C53 C54 1.36(3) .
C53 H53 0.9500 .
C54 C55 1.41(3) .
C54 H54 0.9500 .
C55 C59 1.38(3) .
C55 C56 1.45(3) .
C56 C57 1.38(3) .
C56 H56 0.9500 .
C57 C58 1.38(3) .
C57 H57 0.9500 .
C58 N10 1.31(3) .
C58 H58 0.9500 .
C59 N10 1.35(3) .
C59 C60 1.43(3) .
C60 N9 1.39(3) .
C61 N11 1.33(3) .
C61 C62 1.39(4) .
C61 H61 0.9500 .
C62 C63 1.42(4) .
C62 H62 0.9500 .
C63 C64 1.41(4) .
C63 H63 0.9500 .
C64 C72 1.38(3) .
C64 C65 1.44(4) .
C65 C66 1.41(4) .
C65 H65 0.9500 .
C66 C67 1.42(3) .
C66 H66 0.9500 .
C67 C68 1.37(4) .
C67 C71 1.37(3) .
C68 C69 1.42(4) .
C68 H68 0.9500 .
C69 C70 1.39(3) .
C69 H69 0.9500 .
C70 N12 1.33(3) .
C70 H70 0.9500 .
C71 N12 1.36(3) .
C71 C72 1.47(3) .
C72 N11 1.36(3) .
O1W H1WB 0.87(10) .
O1W H1WA 0.84(6) .
O2W H2WA 0.9(2) .
O2W H2WB 0.86(7) .
O3W H3WA 0.9(2) .
O3W H3WB 0.9(3) .
O4W H4WA 0.8(4) .
O4W H4WB 0.8(3) .
O5W H5WA 0.8(3) .
O5W H5WB 0.9(3) .
O64 Cu3 1.916(14) 2_655
O66 Cu1 1.938(14) 2_655
O67 P4 1.557(16) 2_766
O69 Cu6 1.892(15) 2_766
O6W H6WB 0.96(15) .
O6W H6WA 0.98(11) .

loop_
_geom_hbond_atom_site_label_D
_geom_hbond_atom_site_label_H
_geom_hbond_atom_site_label_A
_geom_hbond_distance_DH
_geom_hbond_distance_HA
_geom_hbond_distance_DA
_geom_hbond_angle_DHA
_geom_hbond_site_symmetry_A
O1W H1WA O4W 0.88(6) 2.2(4) 2.76(3) 129.00 1_455
O1W H1WB O4 0.87(10) 2.5(4) 3.03(3) 117(21) 2_656
O1W H1WA O5 0.84(6) 2.9(4) 3.00(3) 91(29) 2_656
O2W H2WB O4 0.86(7) 2.6(5) 3.12(2) 112.00 2_655
O2W H2WA O6W 0.9(4) 2.4(5) 2.87(5) 118.00 .
O4W H4WA O1W 0.8(4) 1.89(6) 2.75(3) 175.00 1_655
O4W H4WB O6 0.8(3) 2.6(5) 2.84(2) 93.00 2_766
O6W H6WB O4 0.98(16) 3.0(4) 3.21(4) 97.00 2_655
O6W H6WA O7 1.1(3) 2.8(5) 3.15(4) 94.00 2_665
